data_1539966
loop_
_publ_author_name
'Yakubovich, O.V.'
'Dimitrova, O.V.'
'Urusov, V.S.'

_publ_section_title
;
 Crystal structure of a new microporous alumophosphate Na2 [Al3 (O H)2 (P
 O4)3]
;
_journal_name_full 'Doklady Akad. Nauk'
_journal_page_first 39
_journal_page_last 45
_journal_volume 390
_journal_year 2003
_chemical_formula_sum 'Al3 H2 Na2 O14 P3'
_chemical_name_systematic 'Na2 Al3 (O H)2 (P O4)3'
_space_group_IT_number 19
_symmetry_space_group_name_Hall 'P 2ac 2ab'
_symmetry_space_group_name_H-M 'P 21 21 21'
_cell_angle_alpha 90
_cell_angle_beta 90
_cell_angle_gamma 90
_cell_formula_units_Z 4
_cell_length_a 8.475
_cell_length_b 8.471
_cell_length_c 14.319
_cell_volume 1027.986
_citation_journal_id_ASTM DAKNEQ
_cod_data_source_file Yakubovich_DAKNEQ_2003_434.cif
_cod_data_source_block H2Al3Na2O14P3
_cod_original_formula_sum 'H2 Al3 Na2 O14 P3'
_cod_database_code 1539966

loop_
_symmetry_equiv_pos_as_xyz
x,y,z
-x+1/2,-y,z+1/2
x+1/2,-y+1/2,-z
-x,y+1/2,-z+1/2

loop_
_atom_site_label
_atom_site_type_symbol
_atom_site_fract_x
_atom_site_fract_y
_atom_site_fract_z
_atom_site_occupancy
_atom_site_U_iso_or_equiv
O1 O-2 0.515 0.1813 0.3796 1 0.0
O4 O-2 0.3131 0.9488 0.0408 1 0.0
O8 O-2 0.5868 0.7713 -0.046 1 0.0
O12 O-2 0.5032 0.4589 0.3176 1 0.0
P1 P+5 0.5369 0.2837 0.2924 1 0.0
Al3 Al+3 0.3923 0.1099 0.1134 1 0.0
P2 P+5 0.9712 0.7247 0.128 1 0.0
O14 O-2 0.0423 0.3243 0 1 0.0
O7 O-2 0.0081 0.8526 0.2014 1 0.0
O2 O-2 0.0167 0.0359 0.0097 1 0.0
Al1 Al+3 0.654 0.6181 0.0418 1 0.0
Al2 Al+3 0.8631 0.3832 0.1994 1 0.0
O3 O-2 0.7035 0.4725 0.1353 1 0.0
Na1 Na+1 0.7603 0.9798 -0.0365 1 0.0
O10 O-2 0.2917 0.7613 0.2395 1 0.0
P3 P+5 0.0508 0.2021 0.0459 1 0.0
O6 O-2 0.9233 0.2333 0.1197 1 0.0
O9 O-2 0.9869 0.5599 0.1716 1 0.0
Na2 Na+1 0.2205 0.5008 0.289 1 0.0
H1 H+1 0.63 0.44 0.137 1 0.0
H2 H+1 0.36 0.88 0.043 1 0.0
O5 O-2 0.8023 0.7628 0.094 1 0.0
O13 O-2 0.2143 0.2233 0.0892 1 0.0
O11 O-2 0.4231 0.2479 0.2125 1 0.0
